data_4517610
loop_
_publ_author_name
'Barber, Thomas'
'Argent, Stephen P.'
'Ball, Liam T.'

_publ_section_title
;
 Expanding Ligand Space: Preparation, Characterization, and Synthetic
 Applications of Air-Stable, Odorless Di-tert-alkylphosphine Surrogates
;
_journal_name_full 'ACS Catalysis'
_journal_page_first 5454
_journal_page_last 5461
_journal_paper_doi 10.1021/acscatal.0c01414
_journal_year 2020
_chemical_formula_moiety 'C24 H35 Au Cl P, 2(C3 H6)'
_chemical_formula_sum 'C30 H47 Au Cl P'
_chemical_formula_weight 671.06
_space_group_crystal_system monoclinic
_space_group_IT_number 14
_space_group_name_Hall '-P 2ybc'
_space_group_name_H-M_alt 'P 1 21/c 1'
_atom_sites_solution_hydrogens geom
_atom_sites_solution_primary dual
_atom_sites_solution_secondary difmap
_audit_creation_date 2020-01-28
_audit_creation_method
;
Olex2 1.2
(compiled 2018.05.29 svn.r3508 for OlexSys, GUI svn.r5506)
;
_cell_angle_alpha 90
_cell_angle_beta 100.803(3)
_cell_angle_gamma 90
_cell_formula_units_Z 4
_cell_length_a 10.6600(3)
_cell_length_b 11.3550(3)
_cell_length_c 23.7632(7)
_cell_measurement_reflns_used 16368
_cell_measurement_temperature 120(2)
_cell_measurement_theta_max 32.5580
_cell_measurement_theta_min 3.4060
_cell_volume 2825.42(14)
_computing_cell_refinement 'CrysAlisPro 1.171.40.67a (Rigaku OD, 2019)'
_computing_data_collection 'CrysAlisPro 1.171.40.67a (Rigaku OD, 2019)'
_computing_data_reduction 'CrysAlisPro 1.171.40.67a (Rigaku OD, 2019)'
_computing_molecular_graphics 'Olex2 (Dolomanov et al., 2009)'
_computing_publication_material 'Olex2 (Dolomanov et al., 2009)'
_computing_structure_refinement 'ShelXL (Sheldrick, 2015)'
_computing_structure_solution 'ShelXT (Sheldrick, 2015)'
_diffrn_ambient_environment 'N2 gas'
_diffrn_ambient_temperature 120(2)
_diffrn_crystal_treatment 'flash frozen in gaseous N2'
_diffrn_detector 'CCD area detector'
_diffrn_detector_area_resol_mean 10.3613
_diffrn_detector_type 'Agilent Diffraction Atlas detector'
_diffrn_measured_fraction_theta_full 0.997
_diffrn_measured_fraction_theta_max 0.937
_diffrn_measurement_details
;
List of Runs (angles in degrees, time in seconds):

  # Type    Start    End  Width  t~exp~   \w     \q     \k     \f   Frames
--------------------------------------------------------------------------
  1  \w    -48.00  57.00   1.00   45.00    --  -16.97  77.00  60.00  105
  2  \w    -91.00  14.00   1.00   45.00    --  -16.97 -77.00   0.00  105
  3  \w    -19.00  96.00   1.00   45.00    --   17.75  19.00-180.00  115
  4  \w    -56.00  49.00   1.00   45.00    --   17.75 -77.00 -60.00  105
  5  \w    -56.00  49.00   1.00   45.00    --   17.75 -77.00-150.00  105
  6  \w     59.00  94.00   1.00   45.00    --   17.75-178.00-120.00   35
  7  \w     41.00  68.00   1.00   45.00    --   17.75-178.00 -30.00   27
  8  \w     34.00  60.00   1.00   45.00    --   17.75-178.00 -60.00   26
  9  \w     34.00 102.00   1.00   45.00    --   17.75-178.00  90.00   68
 10  \w     48.00  82.00   1.00   45.00    --   17.75  57.00-120.00   34
;
_diffrn_measurement_device '\k-geometry diffractometer'
_diffrn_measurement_device_type 'SuperNova, Atlas'
_diffrn_measurement_method '\w scans'
_diffrn_measurement_specimen_support 'MiTeGen micromount'
_diffrn_orient_matrix_type 'CrysAlisPro convention (1999,Acta A55,543-557)'
_diffrn_orient_matrix_UB_11 -0.0064233000
_diffrn_orient_matrix_UB_12 -0.0160661000
_diffrn_orient_matrix_UB_13 -0.0292409000
_diffrn_orient_matrix_UB_21 0.0663826000
_diffrn_orient_matrix_UB_22 -0.0122359000
_diffrn_orient_matrix_UB_23 0.0042693000
_diffrn_orient_matrix_UB_31 -0.0120286000
_diffrn_orient_matrix_UB_32 -0.0590929000
_diffrn_orient_matrix_UB_33 0.0070628000
_diffrn_radiation_monochromator mirror
_diffrn_radiation_probe x-ray
_diffrn_radiation_type MoK\a
_diffrn_radiation_wavelength 0.71073
_diffrn_reflns_av_R_equivalents 0.0651
_diffrn_reflns_av_unetI/netI 0.0530
_diffrn_reflns_Laue_measured_fraction_full 0.997
_diffrn_reflns_Laue_measured_fraction_max 0.937
_diffrn_reflns_limit_h_max 15
_diffrn_reflns_limit_h_min -16
_diffrn_reflns_limit_k_max 17
_diffrn_reflns_limit_k_min -16
_diffrn_reflns_limit_l_max 35
_diffrn_reflns_limit_l_min -34
_diffrn_reflns_number 64955
_diffrn_reflns_point_group_measured_fraction_full 0.997
_diffrn_reflns_point_group_measured_fraction_max 0.937
_diffrn_reflns_theta_full 25.242
_diffrn_reflns_theta_max 32.991
_diffrn_reflns_theta_min 2.898
_diffrn_source 'microfocus sealed tube'
_diffrn_source_type 'Agilent Diffraction microfocus tube'
_exptl_absorpt_coefficient_mu 5.374
_exptl_absorpt_correction_T_max 0.993
_exptl_absorpt_correction_T_min 0.444
_exptl_absorpt_correction_type gaussian
_exptl_absorpt_process_details
;
CrysAlisPro 1.171.40.67a (Rigaku Oxford Diffraction, 2019)
Numerical absorption correction based on gaussian integration over
			a multifaceted crystal model
Empirical absorption correction using spherical harmonics,
 implemented in SCALE3 ABSPACK scaling algorithm.
;
_exptl_crystal_colour colourless
_exptl_crystal_colour_primary colourless
_exptl_crystal_density_diffrn 1.578
_exptl_crystal_description plate
_exptl_crystal_F_000 1352
_exptl_crystal_size_max 0.153
_exptl_crystal_size_mid 0.05
_exptl_crystal_size_min 0.017
_refine_diff_density_max 1.971
_refine_diff_density_min -1.153
_refine_diff_density_rms 0.192
_refine_ls_extinction_method none
_refine_ls_goodness_of_fit_ref 1.116
_refine_ls_hydrogen_treatment constr
_refine_ls_matrix_type full
_refine_ls_number_parameters 325
_refine_ls_number_reflns 9978
_refine_ls_number_restraints 102
_refine_ls_restrained_S_all 1.117
_refine_ls_R_factor_all 0.0619
_refine_ls_R_factor_gt 0.0371
_refine_ls_shift/su_max 0.002
_refine_ls_shift/su_mean 0.000
_refine_ls_structure_factor_coef Fsqd
_refine_ls_weighting_details 'w=1/[\s^2^(Fo^2^)+8.1727P] where P=(Fo^2^+2Fc^2^)/3'
_refine_ls_weighting_scheme calc
_refine_ls_wR_factor_gt 0.0566
_refine_ls_wR_factor_ref 0.0626
_reflns_Friedel_coverage 0.000
_reflns_number_gt 7760
_reflns_number_total 9978
_reflns_threshold_expression 'I > 2\s(I)'
_cod_data_source_file cs0c01414_si_007.cif
_cod_data_source_block tbltca
_cod_depositor_comments 'Adding full bibliography for 4517604--4517617.cif.'
_cod_database_code 4517610
_nottingham_internal_coll_name TBLTCA
_nottingham_internal_coll_number 18447
_nottingham_internal_coll_client TB/LTB
_nottingham_internal_coll_type custom
_nottingham_internal_coll_frame_method '\w scans'
_nottingham_internal_coll_frame_time 45.00
_nottingham_internal_coll_frame_width 1.00
_nottingham_internal_coll_user pczspa
_nottingham_internal_coll_date 13/01/2020
_nottingham_internal_coll_location NOTTS
_nottingham_internal_coll_instrument 'SN, XDA 017-09'
_nottingham_internal_process_date 15/01/2020
_nottingham_internal_process_user pczspa
_nottingham_internal_solution_date 28/01/2020
_nottingham_internal_solution_user pczspa
_nottingham_internal_refinement_date 28/01/2020
_nottingham_internal_refinement_user pczspa
_nottingham_internal_validation_date 28/01/2020
_nottingham_internal_validation_user pczspa
_nottingham_internal_archive_date 28/01/2020
_shelx_shelxl_version_number 2017/1
_chemical_oxdiff_formula C24H35AuClP
_chemical_oxdiff_usercomment 'TBLTCA #18447 SN-1571 TB/LTB micromount in fomblin'
_shelx_space_group_comment
;
The symmetry employed for this shelxl refinement is uniquely defined
by the following loop, which should always be used as a source of
symmetry information in preference to the above space-group names.
They are only intended as comments.
;
_shelx_estimated_absorpt_t_max 0.914
_shelx_estimated_absorpt_t_min 0.494
_reflns_odcompleteness_completeness 99.86
_reflns_odcompleteness_iscentric 1
_reflns_odcompleteness_theta 30.44
_olex2_refinement_description
;
1. Fixed Uiso
 At 1.2 times of:
  All C(H) groups, All C(H,H) groups, All C(H,H,H,H) groups
 At 1.5 times of:
  All C(H,H,H) groups
2. Restrained distances
 C2X-C1X \\sim C2T-C1T \\sim C3T-C2X \\sim C3T-C2T \\sim C3T_$1-C1X \\sim
C3T_$1-C1T \\sim C3S_$2-C1S
 \\sim C2S-C1S \\sim C3S-C2S
 with sigma of 0.02
3. Uiso/Uaniso restraints and constraints
C1T \\sim C1T \\sim C2T \\sim C2T \\sim C3T \\sim C3T \\sim C1X \\sim C1X \\sim
C2X \\sim C2X: within 2A with sigma of 0.04 and sigma for terminal atoms of 0.08
4. Rigid body (RIGU) restrains
 C1T, C1T, C2T, C2T, C3T, C3T, C1X, C1X, C2X, C2X
 with sigma for 1-2 distances of 0.004 and sigma for 1-3 distances of 0.004
5. Others
 Sof(H3TC)=Sof(H3TD)=Sof(C1X)=Sof(H1XA)=Sof(H1XB)=Sof(C2X)=Sof(H2XA)=Sof(H2XB)=
 1-FVAR(1)
 Sof(C1T)=Sof(H1TA)=Sof(H1TB)=Sof(C2T)=Sof(H2TA)=Sof(H2TB)=Sof(H3TA)=Sof(H3TB)=
 FVAR(1)
6.a Ternary CH refined with riding coordinates:
 C19(H19), C25(H25)
6.b Secondary CH2 refined with riding coordinates:
 C1S(H1SA,H1SB), C2S(H2SA,H2SB), C3S(H3SA,H3SB), C1T(H1TA,H1TB), C2T(H2TA,
 H2TB), C3T(H3TA,H3TB), C3T(H3TC,H3TD), C1X(H1XA,H1XB), C2X(H2XA,H2XB)
6.c Aromatic/amide H refined with riding coordinates:
 C6(H6), C7(H7), C8(H8), C9(H9), C11(H11), C12(H12), C13(H13), C14(H14),
 C15(H15)
6.d Idealised Me refined as rotating group:
 C17(H17A,H17B,H17C), C18(H18A,H18B,H18C), C20(H20A,H20B,H20C), C21(H21A,H21B,
 H21C), C23(H23A,H23B,H23C), C24(H24A,H24B,H24C), C26(H26A,H26B,H26C), C27(H27A,
 H27B,H27C)
;
_olex2_exptl_crystal_mounting_method 'in fomblin film on a micromount'
_olex2_submission_special_instructions 'No special instructions were received'
_oxdiff_exptl_absorpt_empirical_details
;
Empirical correction (ABSPACK) includes:
- Absorption correction using spherical harmonics
- Frame scaling
;
_oxdiff_exptl_absorpt_empirical_full_max 1.350
_oxdiff_exptl_absorpt_empirical_full_min 0.717

loop_
_space_group_symop_operation_xyz
'x, y, z'
'-x, y+1/2, -z+1/2'
'-x, -y, -z'
'x, -y-1/2, z-1/2'

loop_
_atom_site_label
_atom_site_type_symbol
_atom_site_fract_x
_atom_site_fract_y
_atom_site_fract_z
_atom_site_U_iso_or_equiv
_atom_site_adp_type
_atom_site_occupancy
_atom_site_site_symmetry_order
_atom_site_calc_flag
_atom_site_refinement_flags_posn
_atom_site_refinement_flags_adp
_atom_site_refinement_flags_occupancy
_atom_site_disorder_assembly
_atom_site_disorder_group
Au1 Au 0.68475(2) 0.35817(2) 0.67364(2) 0.01398(3) Uani 1 1 d . . . . .
Cl2 Cl 0.66747(9) 0.53820(8) 0.62896(4) 0.02116(18) Uani 1 1 d . . . . .
P3 P 0.72715(8) 0.18545(8) 0.71972(4) 0.01265(16) Uani 1 1 d . . . . .
C4 C 0.6845(3) 0.0595(3) 0.67135(15) 0.0132(6) Uani 1 1 d . . . . .
C5 C 0.6072(3) 0.0680(3) 0.61669(15) 0.0164(7) Uani 1 1 d . . . . .
C6 C 0.5902(4) -0.0326(3) 0.58157(15) 0.0208(7) Uani 1 1 d . . . . .
H6 H 0.540364 -0.027098 0.545090 0.025 Uiso 1 1 calc R . . . .
C7 C 0.6452(3) -0.1389(3) 0.59966(15) 0.0204(7) Uani 1 1 d . . . . .
H7 H 0.632735 -0.203907 0.575431 0.024 Uiso 1 1 calc R . . . .
C8 C 0.7185(3) -0.1492(3) 0.65358(15) 0.0182(7) Uani 1 1 d . . . . .
H8 H 0.754383 -0.221246 0.666380 0.022 Uiso 1 1 calc R . . . .
C9 C 0.7384(3) -0.0506(3) 0.68866(15) 0.0168(7) Uani 1 1 d . . . . .
H9 H 0.789094 -0.057641 0.724878 0.020 Uiso 1 1 calc R . . . .
C10 C 0.5389(3) 0.1757(3) 0.59029(15) 0.0177(7) Uani 1 1 d . . . . .
C11 C 0.4215(4) 0.2076(3) 0.60298(16) 0.0235(8) Uani 1 1 d . . . . .
H11 H 0.389138 0.166707 0.631034 0.028 Uiso 1 1 calc R . . . .
C12 C 0.3516(4) 0.3004(4) 0.57403(18) 0.0290(9) Uani 1 1 d . . . . .
H12 H 0.273618 0.321883 0.583179 0.035 Uiso 1 1 calc R . . . .
C13 C 0.3984(4) 0.3604(4) 0.53167(16) 0.0286(9) Uani 1 1 d . . . . .
H13 H 0.352007 0.422289 0.512292 0.034 Uiso 1 1 calc R . . . .
C14 C 0.5135(4) 0.3284(3) 0.51831(16) 0.0244(8) Uani 1 1 d . . . . .
H14 H 0.544899 0.368615 0.489767 0.029 Uiso 1 1 calc R . . . .
C15 C 0.5833(4) 0.2364(3) 0.54724(16) 0.0212(8) Uani 1 1 d . . . . .
H15 H 0.660852 0.215029 0.537645 0.025 Uiso 1 1 calc R . . . .
C16 C 0.6362(3) 0.1626(3) 0.78059(14) 0.0159(7) Uani 1 1 d . . . . .
C17 C 0.4951(3) 0.1852(3) 0.75400(16) 0.0191(7) Uani 1 1 d . . . . .
H17A H 0.486959 0.261031 0.735782 0.029 Uiso 1 1 calc GR . . . .
H17B H 0.444743 0.183399 0.783516 0.029 Uiso 1 1 calc GR . . . .
H17C H 0.465625 0.125375 0.726121 0.029 Uiso 1 1 calc GR . . . .
C18 C 0.6431(3) 0.0347(3) 0.80237(16) 0.0204(7) Uani 1 1 d . . . . .
H18A H 0.620262 -0.017948 0.770487 0.031 Uiso 1 1 calc GR . . . .
H18B H 0.584885 0.024544 0.828314 0.031 Uiso 1 1 calc GR . . . .
H18C H 0.728410 0.017733 0.821894 0.031 Uiso 1 1 calc GR . . . .
C19 C 0.6831(3) 0.2508(3) 0.83107(15) 0.0175(7) Uani 1 1 d . . . . .
H19 H 0.776630 0.249755 0.838165 0.021 Uiso 1 1 calc R . . . .
C20 C 0.6417(3) 0.3784(3) 0.81822(16) 0.0213(8) Uani 1 1 d . . . . .
H20A H 0.657175 0.400074 0.781079 0.032 Uiso 1 1 calc GR . . . .
H20B H 0.689581 0.429219 0.846686 0.032 Uiso 1 1 calc GR . . . .
H20C H 0.552249 0.386105 0.818838 0.032 Uiso 1 1 calc GR . . . .
C21 C 0.6424(4) 0.2131(4) 0.88691(16) 0.0245(8) Uani 1 1 d . . . . .
H21A H 0.551315 0.203352 0.880361 0.037 Uiso 1 1 calc GR . . . .
H21B H 0.667345 0.272372 0.915619 0.037 Uiso 1 1 calc GR . . . .
H21C H 0.682903 0.139849 0.899747 0.037 Uiso 1 1 calc GR . . . .
C22 C 0.9079(3) 0.1796(3) 0.74621(15) 0.0149(7) Uani 1 1 d . . . . .
C23 C 0.9479(3) 0.3053(3) 0.76605(15) 0.0178(7) Uani 1 1 d . . . . .
H23A H 0.931939 0.357725 0.733808 0.027 Uiso 1 1 calc GR . . . .
H23B H 1.037227 0.306292 0.782607 0.027 Uiso 1 1 calc GR . . . .
H23C H 0.899434 0.330311 0.794126 0.027 Uiso 1 1 calc GR . . . .
C24 C 0.9493(3) 0.0972(3) 0.79795(15) 0.0186(7) Uani 1 1 d . . . . .
H24A H 0.904717 0.118412 0.828012 0.028 Uiso 1 1 calc GR . . . .
H24B H 1.039615 0.104643 0.811506 0.028 Uiso 1 1 calc GR . . . .
H24C H 0.929339 0.017247 0.786520 0.028 Uiso 1 1 calc GR . . . .
C25 C 0.9774(3) 0.1409(3) 0.69622(14) 0.0175(6) Uani 1 1 d . . . . .
H25 H 0.952037 0.059360 0.686515 0.021 Uiso 1 1 calc R . . . .
C26 C 0.9423(4) 0.2131(4) 0.64125(16) 0.0242(8) Uani 1 1 d . . . . .
H26A H 0.853076 0.203235 0.625677 0.036 Uiso 1 1 calc GR . . . .
H26B H 0.991826 0.186611 0.613870 0.036 Uiso 1 1 calc GR . . . .
H26C H 0.959825 0.294798 0.649660 0.036 Uiso 1 1 calc GR . . . .
C27 C 1.1240(3) 0.1418(4) 0.71434(16) 0.0259(8) Uani 1 1 d . . . . .
H27A H 1.153125 0.221339 0.721627 0.039 Uiso 1 1 calc GR . . . .
H27B H 1.161709 0.108995 0.684190 0.039 Uiso 1 1 calc GR . . . .
H27C H 1.148499 0.095676 0.748484 0.039 Uiso 1 1 calc GR . . . .
C1S C 0.9167(4) 0.4019(4) 0.50976(17) 0.0355(10) Uani 1 1 d D . . . .
H1SA H 0.832458 0.429936 0.492281 0.043 Uiso 1 1 calc R . . . .
H1SB H 0.907625 0.323784 0.524964 0.043 Uiso 1 1 calc R . . . .
C2S C 0.9741(5) 0.4839(4) 0.55816(19) 0.0422(12) Uani 1 1 d D . . . .
H2SA H 0.916347 0.490475 0.585060 0.051 Uiso 1 1 calc R . . . .
H2SB H 1.053916 0.451032 0.578401 0.051 Uiso 1 1 calc R . . . .
C3S C 0.9982(5) 0.6044(4) 0.53599(19) 0.0392(11) Uani 1 1 d D . . . .
H3SA H 1.039494 0.653220 0.567586 0.047 Uiso 1 1 calc R . . . .
H3SB H 0.917336 0.640776 0.519525 0.047 Uiso 1 1 calc R . . . .
C1T C 0.9227(7) -0.0893(9) 0.5193(5) 0.056(3) Uani 0.664(14) 1 d D U P A 1
H1TA H 0.926742 -0.148454 0.490252 0.067 Uiso 0.664(14) 1 calc R . P A 1
H1TB H 0.871420 -0.120129 0.545620 0.067 Uiso 0.664(14) 1 calc R . P A 1
C2T C 0.8621(7) 0.0238(8) 0.4912(4) 0.042(2) Uani 0.664(14) 1 d D U P A 1
H2TA H 0.774157 0.009408 0.472902 0.050 Uiso 0.664(14) 1 calc R . P A 1
H2TB H 0.863257 0.085109 0.519680 0.050 Uiso 0.664(14) 1 calc R . P A 1
C3T C 0.9394(5) 0.0604(5) 0.4475(2) 0.0537(14) Uani 1 1 d D U . . .
H3TA H 0.901715 0.129226 0.426774 0.064 Uiso 0.664(14) 1 calc R . P A 1
H3TB H 0.942199 -0.002734 0.420294 0.064 Uiso 0.664(14) 1 calc R . P A 1
H3TC H 0.907563 0.061617 0.406518 0.064 Uiso 0.336(14) 1 calc R . P A 2
H3TD H 0.918716 0.135276 0.463204 0.064 Uiso 0.336(14) 1 calc R . P A 2
C1X C 0.9179(11) -0.0434(16) 0.5409(6) 0.038(4) Uani 0.336(14) 1 d D U P A 2
H1XA H 0.895969 0.030059 0.557536 0.045 Uiso 0.336(14) 1 calc R . P A 2
H1XB H 0.876679 -0.107498 0.557334 0.045 Uiso 0.336(14) 1 calc R . P A 2
C2X C 0.8743(16) -0.0410(17) 0.4752(6) 0.053(4) Uani 0.336(14) 1 d D U P A 2
H2XA H 0.782378 -0.031032 0.465924 0.063 Uiso 0.336(14) 1 calc R . P A 2
H2XB H 0.895114 -0.115593 0.459289 0.063 Uiso 0.336(14) 1 calc R . P A 2

loop_
_atom_site_aniso_label
_atom_site_aniso_U_11
_atom_site_aniso_U_22
_atom_site_aniso_U_33
_atom_site_aniso_U_23
_atom_site_aniso_U_13
_atom_site_aniso_U_12
Au1 0.01521(6) 0.01092(6) 0.01537(6) 0.00075(6) 0.00174(4) 0.00066(5)
Cl2 0.0280(5) 0.0126(4) 0.0229(4) 0.0038(3) 0.0048(3) 0.0017(3)
P3 0.0122(4) 0.0109(4) 0.0141(4) 0.0001(3) 0.0008(3) 0.0001(3)
C4 0.0114(13) 0.0126(15) 0.0157(15) -0.0021(13) 0.0031(11) -0.0014(13)
C5 0.0150(16) 0.0170(17) 0.0172(17) 0.0049(14) 0.0031(12) 0.0007(13)
C6 0.0275(19) 0.0190(18) 0.0135(17) -0.0008(14) -0.0021(14) -0.0015(15)
C7 0.0260(18) 0.0124(16) 0.0225(18) -0.0025(15) 0.0039(14) -0.0034(15)
C8 0.0156(15) 0.0129(16) 0.0256(18) -0.0030(15) 0.0024(13) 0.0012(14)
C9 0.0141(16) 0.0170(18) 0.0180(17) -0.0008(13) -0.0002(13) -0.0030(13)
C10 0.0211(17) 0.0142(17) 0.0150(16) -0.0001(13) -0.0043(13) 0.0016(13)
C11 0.0234(19) 0.026(2) 0.0208(19) 0.0021(16) 0.0033(15) 0.0031(16)
C12 0.025(2) 0.029(2) 0.031(2) -0.0010(18) 0.0013(17) 0.0081(17)
C13 0.037(2) 0.0174(18) 0.026(2) 0.0052(17) -0.0080(16) 0.0059(18)
C14 0.036(2) 0.0188(19) 0.0168(18) 0.0026(14) -0.0006(15) -0.0027(15)
C15 0.0248(19) 0.0174(18) 0.0204(19) -0.0004(14) 0.0021(14) 0.0002(15)
C16 0.0132(15) 0.0173(18) 0.0173(16) 0.0000(13) 0.0033(12) 0.0003(12)
C17 0.0126(15) 0.0232(18) 0.0209(18) 0.0006(15) 0.0015(13) -0.0015(14)
C18 0.0210(18) 0.0189(18) 0.0213(18) 0.0015(15) 0.0035(14) 0.0000(14)
C19 0.0129(15) 0.0199(18) 0.0200(18) -0.0024(14) 0.0037(13) -0.0013(13)
C20 0.0249(18) 0.0178(19) 0.0217(18) -0.0009(14) 0.0055(14) -0.0007(14)
C21 0.0245(19) 0.029(2) 0.0200(19) 0.0020(16) 0.0034(15) -0.0001(16)
C22 0.0107(15) 0.0152(16) 0.0178(17) -0.0002(13) 0.0003(12) -0.0031(12)
C23 0.0129(16) 0.0162(17) 0.0225(18) -0.0018(14) -0.0011(13) -0.0040(13)
C24 0.0167(16) 0.0183(18) 0.0196(18) -0.0005(14) 0.0002(13) 0.0014(13)
C25 0.0149(15) 0.0183(16) 0.0190(16) -0.0018(15) 0.0025(12) 0.0003(15)
C26 0.0231(19) 0.030(2) 0.0200(19) 0.0015(16) 0.0052(15) 0.0045(16)
C27 0.0148(16) 0.035(2) 0.029(2) -0.0020(19) 0.0072(14) -0.0027(17)
C1S 0.042(3) 0.039(3) 0.025(2) 0.0017(19) 0.0041(19) -0.015(2)
C2S 0.046(3) 0.056(3) 0.027(2) -0.003(2) 0.012(2) -0.008(2)
C3S 0.050(3) 0.036(3) 0.030(2) -0.005(2) 0.004(2) -0.002(2)
C1T 0.034(4) 0.055(6) 0.083(8) 0.021(5) 0.023(5) 0.011(4)
C2T 0.021(3) 0.047(5) 0.057(5) -0.002(4) 0.004(3) 0.009(3)
C3T 0.052(3) 0.066(4) 0.041(3) 0.013(3) 0.005(2) 0.014(3)
C1X 0.040(8) 0.025(8) 0.056(7) -0.009(6) 0.031(6) -0.001(6)
C2X 0.027(7) 0.062(10) 0.068(8) -0.011(8) 0.008(7) -0.008(7)

loop_
_atom_type_symbol
_atom_type_description
_atom_type_scat_dispersion_real
_atom_type_scat_dispersion_imag
_atom_type_scat_source
C C 0.0033 0.0016 'International Tables Vol C Tables 4.2.6.8 and 6.1.1.4'
H H 0.0000 0.0000 'International Tables Vol C Tables 4.2.6.8 and 6.1.1.4'
Au Au -2.0133 8.8022 'International Tables Vol C Tables 4.2.6.8 and 6.1.1.4'
Cl Cl 0.1484 0.1585 'International Tables Vol C Tables 4.2.6.8 and 6.1.1.4'
P P 0.1023 0.0942 'International Tables Vol C Tables 4.2.6.8 and 6.1.1.4'

loop_
_exptl_crystal_face_index_h
_exptl_crystal_face_index_k
_exptl_crystal_face_index_l
_exptl_crystal_face_perp_dist
-3 0 -31 0.0084
3 0 31 0.0084
4 15 0 0.0581
-4 -15 2 0.0708
15 1 -8 0.0239
-15 -1 8 0.0239

loop_
_geom_angle_atom_site_label_1
_geom_angle_atom_site_label_2
_geom_angle_atom_site_label_3
_geom_angle
_geom_angle_site_symmetry_1
_geom_angle_site_symmetry_3
_geom_angle_publ_flag
P3 Au1 Cl2 173.12(3) . . ?
C4 P3 Au1 111.74(11) . . ?
C4 P3 C16 105.53(15) . . ?
C4 P3 C22 107.13(15) . . ?
C16 P3 Au1 113.81(11) . . ?
C16 P3 C22 111.74(15) . . ?
C22 P3 Au1 106.76(11) . . ?
C5 C4 P3 123.9(3) . . ?
C9 C4 P3 118.0(3) . . ?
C9 C4 C5 118.0(3) . . ?
C4 C5 C6 118.7(3) . . ?
C4 C5 C10 126.7(3) . . ?
C6 C5 C10 114.6(3) . . ?
C7 C6 C5 121.8(3) . . ?
C6 C7 C8 120.0(3) . . ?
C7 C8 C9 119.2(3) . . ?
C8 C9 C4 122.3(3) . . ?
C11 C10 C5 120.5(3) . . ?
C15 C10 C5 120.5(3) . . ?
C15 C10 C11 118.4(3) . . ?
C10 C11 C12 120.6(4) . . ?
C13 C12 C11 119.9(4) . . ?
C14 C13 C12 119.9(4) . . ?
C13 C14 C15 120.2(4) . . ?
C10 C15 C14 120.9(4) . . ?
C17 C16 P3 105.2(2) . . ?
C17 C16 C19 110.7(3) . . ?
C18 C16 P3 112.6(2) . . ?
C18 C16 C17 106.1(3) . . ?
C18 C16 C19 110.9(3) . . ?
C19 C16 P3 111.0(2) . . ?
C20 C19 C16 114.4(3) . . ?
C20 C19 C21 108.6(3) . . ?
C21 C19 C16 112.5(3) . . ?
C23 C22 P3 105.8(2) . . ?
C23 C22 C24 107.3(3) . . ?
C23 C22 C25 110.3(3) . . ?
C24 C22 P3 113.8(2) . . ?
C24 C22 C25 109.1(3) . . ?
C25 C22 P3 110.4(2) . . ?
C26 C25 C22 114.8(3) . . ?
C26 C25 C27 108.0(3) . . ?
C27 C25 C22 112.5(3) . . ?
C2S C1S C3S 110.9(4) . 3_766 ?
C3S C2S C1S 111.3(4) . . ?
C2S C3S C1S 111.5(4) . 3_766 ?
C2T C1T C3T 108.8(7) . 3_756 ?
C3T C2T C1T 107.0(7) . . ?
C2T C3T C1T 107.2(7) . 3_756 ?
C2T C3T C1X 120.3(7) . 3_756 ?
C1X C3T C2X 110.1(11) 3_756 . ?
C3T C1X C2X 106.8(11) 3_756 . ?
C1X C2X C3T 111.6(12) . . ?

loop_
_geom_bond_atom_site_label_1
_geom_bond_atom_site_label_2
_geom_bond_distance
_geom_bond_site_symmetry_2
_geom_bond_publ_flag
Au1 Cl2 2.2950(9) . ?
Au1 P3 2.2504(9) . ?
P3 C4 1.838(3) . ?
P3 C16 1.904(3) . ?
P3 C22 1.913(3) . ?
C4 C5 1.405(5) . ?
C4 C9 1.404(5) . ?
C5 C6 1.406(5) . ?
C5 C10 1.500(5) . ?
C6 C7 1.375(5) . ?
C7 C8 1.375(5) . ?
C8 C9 1.388(5) . ?
C10 C11 1.390(5) . ?
C10 C15 1.388(5) . ?
C11 C12 1.395(5) . ?
C12 C13 1.384(6) . ?
C13 C14 1.373(6) . ?
C14 C15 1.388(5) . ?
C16 C17 1.540(5) . ?
C16 C18 1.539(5) . ?
C16 C19 1.570(5) . ?
C19 C20 1.529(5) . ?
C19 C21 1.533(5) . ?
C22 C23 1.538(5) . ?
C22 C24 1.542(5) . ?
C22 C25 1.576(5) . ?
C25 C26 1.528(5) . ?
C25 C27 1.541(5) . ?
C1S C2S 1.516(6) . ?
C1S C3S 1.542(6) 3_766 ?
C2S C3S 1.506(6) . ?
C1T C2T 1.534(9) . ?
C1T C3T 1.567(9) 3_756 ?
C2T C3T 1.499(8) . ?
C3T C1X 1.507(11) 3_756 ?
C3T C2X 1.551(12) . ?
C1X C2X 1.544(13) . ?

loop_
_geom_torsion_atom_site_label_1
_geom_torsion_atom_site_label_2
_geom_torsion_atom_site_label_3
_geom_torsion_atom_site_label_4
_geom_torsion
_geom_torsion_site_symmetry_1
_geom_torsion_site_symmetry_2
_geom_torsion_site_symmetry_3
_geom_torsion_site_symmetry_4
_geom_torsion_publ_flag
Au1 P3 C4 C5 -14.6(3) . . . . ?
Au1 P3 C4 C9 161.6(2) . . . . ?
P3 C4 C5 C6 174.6(3) . . . . ?
P3 C4 C5 C10 -5.0(5) . . . . ?
P3 C4 C9 C8 -175.8(3) . . . . ?
P3 C16 C19 C20 72.2(3) . . . . ?
P3 C16 C19 C21 -163.2(2) . . . . ?
P3 C22 C25 C26 52.6(4) . . . . ?
P3 C22 C25 C27 176.6(3) . . . . ?
C4 C5 C6 C7 1.1(5) . . . . ?
C4 C5 C10 C11 -82.5(5) . . . . ?
C4 C5 C10 C15 106.0(4) . . . . ?
C5 C4 C9 C8 0.6(5) . . . . ?
C5 C6 C7 C8 0.4(6) . . . . ?
C5 C10 C11 C12 -173.3(3) . . . . ?
C5 C10 C15 C14 173.1(3) . . . . ?
C6 C5 C10 C11 97.9(4) . . . . ?
C6 C5 C10 C15 -73.6(4) . . . . ?
C6 C7 C8 C9 -1.4(5) . . . . ?
C7 C8 C9 C4 0.9(5) . . . . ?
C9 C4 C5 C6 -1.6(5) . . . . ?
C9 C4 C5 C10 178.8(3) . . . . ?
C10 C5 C6 C7 -179.2(3) . . . . ?
C10 C11 C12 C13 0.9(6) . . . . ?
C11 C10 C15 C14 1.4(5) . . . . ?
C11 C12 C13 C14 0.0(6) . . . . ?
C12 C13 C14 C15 -0.2(6) . . . . ?
C13 C14 C15 C10 -0.5(6) . . . . ?
C15 C10 C11 C12 -1.6(6) . . . . ?
C16 P3 C4 C5 109.6(3) . . . . ?
C16 P3 C4 C9 -74.2(3) . . . . ?
C17 C16 C19 C20 -44.3(4) . . . . ?
C17 C16 C19 C21 80.2(4) . . . . ?
C18 C16 C19 C20 -161.8(3) . . . . ?
C18 C16 C19 C21 -37.2(4) . . . . ?
C22 P3 C4 C5 -131.2(3) . . . . ?
C22 P3 C4 C9 45.0(3) . . . . ?
C23 C22 C25 C26 -64.1(4) . . . . ?
C23 C22 C25 C27 60.0(4) . . . . ?
C24 C22 C25 C26 178.3(3) . . . . ?
C24 C22 C25 C27 -57.6(4) . . . . ?
C1S C2S C3S C1S -55.6(6) . . . 3_766 ?
C3S C1S C2S C3S 55.3(6) 3_766 . . . ?
C1T C2T C3T C1T -63.4(11) . . . 3_756 ?
C3T C1T C2T C3T 64.5(12) 3_756 . . . ?
C3T C1X C2X C3T -60(2) 3_756 . . . ?
C1X C3T C2X C1X 61.6(19) 3_756 . . . ?

loop_
_exptl_oxdiff_crystal_face_indexfrac_h
_exptl_oxdiff_crystal_face_indexfrac_k
_exptl_oxdiff_crystal_face_indexfrac_l
_exptl_oxdiff_crystal_face_x
_exptl_oxdiff_crystal_face_y
_exptl_oxdiff_crystal_face_z
-2.8522 0.3315 -31.1138 0.9228 -0.3262 -0.2050
2.8522 -0.3315 31.1138 -0.9228 0.3262 0.2050
4.2427 15.3336 0.0548 -0.2752 0.0943 -0.9568
-4.1069 -15.4013 1.5782 0.2277 -0.0774 0.9707
14.9834 0.7911 -7.9974 0.1249 0.9508 -0.2835
-14.9834 -0.7911 7.9974 -0.1249 -0.9508 0.2835
